data_4518538
loop_
_publ_author_name
'Shang, Xiaobo'
'Ahn, Jaeyong'
'Lee, Jeong Hyeon'
'Kim, Jin Chul'
'Ohtsu, Hiroyoshi'
'Choi, Wanuk'
'Song, Inho'
'Kwak, Sang Kyu'
'Oh, Joon Hak'

_publ_section_title
;
 Bay-Substitution Effect of Perylene Diimides on Supramolecular Chirality
 and Optoelectronic Properties of Their Self-Assembled Nanostructures.
;
_journal_issue 10
_journal_name_full 'ACS applied materials &amp; interfaces'
_journal_page_first 12278
_journal_page_last 12285
_journal_paper_doi 10.1021/acsami.0c23138
_journal_volume 13
_journal_year 2021
_chemical_absolute_configuration rmad
_chemical_formula_sum 'C40.5 H24.75 Br2 Cl0.75 N2 O4'
_chemical_formula_weight 789.78
_space_group_crystal_system monoclinic
_space_group_IT_number 4
_space_group_name_Hall 'P 2yb'
_space_group_name_H-M_alt 'P 1 21 1'
_atom_sites_solution_hydrogens geom
_atom_sites_solution_primary direct
_atom_sites_solution_secondary difmap
_audit_creation_method SHELXL-2014
_cell_angle_alpha 90
_cell_angle_beta 102.33(3)
_cell_angle_gamma 90
_cell_formula_units_Z 4
_cell_length_a 8.1830(16)
_cell_length_b 22.095(4)
_cell_length_c 17.827(4)
_cell_measurement_reflns_used 42833
_cell_measurement_temperature 100(2)
_cell_measurement_theta_max 29.874
_cell_measurement_theta_min 1.466
_cell_volume 3148.8(12)
_computing_cell_refinement 'HKL3000sm (Otwinowski & Minor, 1997)'
_computing_data_collection 'PAL BL2D-SMDC Program'
_computing_data_reduction 'HKL3000sm (Otwinowski & Minor, 1997)'
_computing_molecular_graphics Mercury
_computing_publication_material WinGX
_computing_structure_refinement 'SHELXL-2014 (Sheldrick, 2014)'
_computing_structure_solution 'SHELXL-2014 (Sheldrick, 2014)'
_diffrn_ambient_temperature 100(2)
_diffrn_measured_fraction_theta_full 0.991
_diffrn_measured_fraction_theta_max 0.980
_diffrn_measurement_device_type 'MX225-HS CCD area detector'
_diffrn_measurement_method 'omega scan'
_diffrn_radiation_type synchrotron
_diffrn_radiation_wavelength 0.700
_diffrn_reflns_av_R_equivalents 0.0920
_diffrn_reflns_av_unetI/netI 0.0881
_diffrn_reflns_Laue_measured_fraction_full 0.991
_diffrn_reflns_Laue_measured_fraction_max 0.980
_diffrn_reflns_limit_h_max 11
_diffrn_reflns_limit_h_min -11
_diffrn_reflns_limit_k_max 31
_diffrn_reflns_limit_k_min -31
_diffrn_reflns_limit_l_max 25
_diffrn_reflns_limit_l_min -25
_diffrn_reflns_number 29705
_diffrn_reflns_point_group_measured_fraction_full 0.959
_diffrn_reflns_point_group_measured_fraction_max 0.939
_diffrn_reflns_theta_full 24.835
_diffrn_reflns_theta_max 29.874
_diffrn_reflns_theta_min 1.466
_diffrn_source synchrotron
_exptl_absorpt_coefficient_mu 2.525
_exptl_absorpt_correction_T_max 1
_exptl_absorpt_correction_T_min 0.837
_exptl_absorpt_correction_type empirical
_exptl_crystal_colour red
_exptl_crystal_density_diffrn 1.666
_exptl_crystal_density_method 'not measured'
_exptl_crystal_description 'thin plate'
_exptl_crystal_F_000 1586
_exptl_crystal_size_max 0.300
_exptl_crystal_size_mid 0.150
_exptl_crystal_size_min 0.100
_refine_diff_density_max 2.305
_refine_diff_density_min -2.062
_refine_diff_density_rms 0.153
_refine_ls_abs_structure_details
;
 Flack x determined using 6152 quotients [(I+)-(I-)]/[(I+)+(I-)]
 (Parsons, Flack and Wagner, Acta Cryst. B69 (2013) 249-259).
;
_refine_ls_abs_structure_Flack 0.013(4)
_refine_ls_extinction_method none
_refine_ls_goodness_of_fit_ref 1.106
_refine_ls_hydrogen_treatment constr
_refine_ls_matrix_type full
_refine_ls_number_parameters 893
_refine_ls_number_reflns 17889
_refine_ls_number_restraints 1
_refine_ls_restrained_S_all 1.106
_refine_ls_R_factor_all 0.0660
_refine_ls_R_factor_gt 0.0595
_refine_ls_shift/su_max 0.000
_refine_ls_shift/su_mean 0.000
_refine_ls_structure_factor_coef Fsqd
_refine_ls_weighting_details 'w=1/[\s^2^(Fo^2^)+(0.0887P)^2^+3.6446P] where P=(Fo^2^+2Fc^2^)/3'
_refine_ls_weighting_scheme calc
_refine_ls_wR_factor_gt 0.1670
_refine_ls_wR_factor_ref 0.1722
_reflns_Friedel_coverage 0.873
_reflns_Friedel_fraction_full 0.925
_reflns_Friedel_fraction_max 0.897
_reflns_number_gt 15834
_reflns_number_total 17889
_reflns_threshold_expression 'I > 2\s(I)'
_cod_data_source_file am0c23138_si_002.cif
_cod_data_source_block shelxl
_cod_depositor_comments
;
The following automatic conversions were performed:

data item '_atom_sites_solution_secondary' value 'diffmap' was
changed to 'difmap'.

Automatic conversion script
Id: cif_fix_values 7556 2019-12-06 15:28:31Z antanas 

 Adding full bibliography for 4518537--4518539.cif.
;
_cod_original_cell_volume 3148.8(11)
_cod_original_sg_symbol_H-M 'P 21'
_cod_original_formula_sum 'C40.50 H24.75 Br2 Cl0.75 N2 O4'
_cod_database_code 4518538
_shelx_space_group_comment
;
The symmetry employed for this shelxl refinement is uniquely defined
by the following loop, which should always be used as a source of
symmetry information in preference to the above space-group names.
They are only intended as comments.
;
_shelx_estimated_absorpt_t_min 0.518
_shelx_estimated_absorpt_t_max 0.786
_shelxl_version_number 2014-3

loop_
_space_group_symop_operation_xyz
'x, y, z'
'-x, y+1/2, -z'

loop_
_atom_site_label
_atom_site_type_symbol
_atom_site_fract_x
_atom_site_fract_y
_atom_site_fract_z
_atom_site_U_iso_or_equiv
_atom_site_adp_type
_atom_site_occupancy
_atom_site_site_symmetry_order
_atom_site_calc_flag
_atom_site_refinement_flags_posn
_atom_site_refinement_flags_adp
_atom_site_refinement_flags_occupancy
_atom_site_disorder_assembly
_atom_site_disorder_group
C1S C -0.1882(12) 0.7809(4) 0.2424(6) 0.033(2) Uani 0.851(8) 1 d . . P . .
H1S1 H -0.0666 0.7725 0.2562 0.040 Uiso 0.851(8) 1 calc R U P . .
H1S2 H -0.2044 0.8250 0.2476 0.040 Uiso 0.851(8) 1 calc R U P . .
Cl1 Cl -0.2898(4) 0.74157(14) 0.3061(2) 0.0556(10) Uani 0.851(8) 1 d . . P . .
Cl2 Cl -0.2677(4) 0.75900(16) 0.1458(2) 0.0543(9) Uani 0.851(8) 1 d . . P . .
C1 C 0.5404(9) 0.2829(3) 0.2122(4) 0.0201(12) Uani 1 1 d . . . . .
C2 C 0.4902(9) 0.3146(3) 0.2775(4) 0.0197(12) Uani 1 1 d . . . . .
C3 C 0.5015(9) 0.2843(3) 0.3451(4) 0.0226(13) Uani 1 1 d . . . . .
H3 H 0.5409 0.2437 0.3502 0.027 Uiso 1 1 calc R U . . .
C4 C 0.4550(9) 0.3133(3) 0.4066(4) 0.0186(11) Uani 1 1 d . . . . .
C5 C 0.4059(8) 0.3735(3) 0.4056(4) 0.0178(12) Uani 1 1 d . . . . .
C6 C 0.3407(8) 0.4059(3) 0.4655(4) 0.0179(11) Uani 1 1 d . . . . .
C7 C 0.2718(9) 0.3764(3) 0.5209(4) 0.0198(12) Uani 1 1 d . . . . .
H7 H 0.2571 0.3338 0.5179 0.024 Uiso 1 1 calc R U . . .
C8 C 0.2239(9) 0.4082(3) 0.5807(4) 0.0212(12) Uani 1 1 d . . . . .
H8 H 0.1724 0.3872 0.6160 0.025 Uiso 1 1 calc R U . . .
C9 C 0.2503(8) 0.4688(3) 0.5888(4) 0.0195(12) Uani 1 1 d . . . . .
C10 C 0.2121(9) 0.5019(3) 0.6555(4) 0.0206(12) Uani 1 1 d . . . . .
C11 C 0.3344(9) 0.5940(3) 0.6152(4) 0.0199(12) Uani 1 1 d . . . . .
C12 C 0.3437(8) 0.5627(3) 0.5423(4) 0.0190(11) Uani 1 1 d . . . . .
C13 C 0.4004(9) 0.5948(3) 0.4866(4) 0.0200(12) Uani 1 1 d . . . . .
H13 H 0.4266 0.6366 0.4943 0.024 Uiso 1 1 calc R U . . .
C14 C 0.4197(8) 0.5666(3) 0.4189(4) 0.0187(11) Uani 1 1 d . . . . .
C15 C 0.3904(9) 0.5048(3) 0.4048(4) 0.0194(12) Uani 1 1 d . . . . .
C16 C 0.3946(8) 0.4718(3) 0.3341(4) 0.0177(11) Uani 1 1 d . . . . .
C17 C 0.3818(9) 0.4999(3) 0.2625(4) 0.0214(13) Uani 1 1 d . . . . .
H17 H 0.3597 0.5421 0.2584 0.026 Uiso 1 1 calc R U . . .
C18 C 0.4001(9) 0.4685(3) 0.1973(4) 0.0219(13) Uani 1 1 d . . . . .
H18 H 0.3867 0.4888 0.1494 0.026 Uiso 1 1 calc R U . . .
C19 C 0.4378(8) 0.4078(3) 0.2024(4) 0.0196(12) Uani 1 1 d . . . . .
C20 C 0.4691(10) 0.3754(3) 0.1333(4) 0.0239(13) Uani 1 1 d . . . . .
C21 C 0.4472(9) 0.3766(3) 0.2722(4) 0.0200(12) Uani 1 1 d . . . . .
C22 C 0.4131(8) 0.4073(3) 0.3377(4) 0.0167(11) Uani 1 1 d . . . . .
C23 C 0.3479(8) 0.4707(3) 0.4671(4) 0.0185(12) Uani 1 1 d . . . . .
C24 C 0.3137(8) 0.5009(3) 0.5325(4) 0.0168(11) Uani 1 1 d . . . . .
C25 C 0.5470(9) 0.2833(3) 0.0722(4) 0.0241(13) Uani 1 1 d . . . . .
H25 H 0.4788 0.3058 0.0276 0.029 Uiso 1 1 calc R U . . .
C26 C 0.7288(9) 0.2911(3) 0.0656(4) 0.0239(13) Uani 1 1 d . . . . .
C27 C 0.7628(10) 0.2948(4) -0.0080(4) 0.0291(15) Uani 1 1 d . . . . .
H27 H 0.6734 0.2925 -0.0517 0.035 Uiso 1 1 calc R U . . .
C28 C 0.9243(11) 0.3016(4) -0.0178(5) 0.0330(16) Uani 1 1 d . . . . .
H28 H 0.9449 0.3040 -0.0681 0.040 Uiso 1 1 calc R U . . .
C29 C 1.0558(11) 0.3051(4) 0.0447(6) 0.0366(18) Uani 1 1 d . . . . .
H29 H 1.1666 0.3106 0.0376 0.044 Uiso 1 1 calc R U . . .
C30 C 1.0251(12) 0.3003(5) 0.1190(5) 0.043(2) Uani 1 1 d . . . . .
H30 H 1.1151 0.3022 0.1625 0.051 Uiso 1 1 calc R U . . .
C31 C 0.8633(11) 0.2928(5) 0.1284(5) 0.039(2) Uani 1 1 d . . . . .
H31 H 0.8432 0.2888 0.1787 0.046 Uiso 1 1 calc R U . . .
C32 C 0.4875(11) 0.2177(4) 0.0625(5) 0.0299(15) Uani 1 1 d . . . . .
H32A H 0.5137 0.2009 0.0155 0.045 Uiso 1 1 calc R U . . .
H32B H 0.5442 0.1939 0.1068 0.045 Uiso 1 1 calc R U . . .
H32C H 0.3663 0.2161 0.0588 0.045 Uiso 1 1 calc R U . . .
C33 C 0.2622(9) 0.5920(3) 0.7424(4) 0.0214(12) Uani 1 1 d . . . . .
H33 H 0.3284 0.6300 0.7422 0.026 Uiso 1 1 calc R U . . .
C34 C 0.0883(9) 0.6123(3) 0.7474(4) 0.0216(12) Uani 1 1 d . . . . .
C35 C -0.0074(10) 0.5817(4) 0.7912(4) 0.0264(14) Uani 1 1 d . . . . .
H35 H 0.0339 0.5454 0.8170 0.032 Uiso 1 1 calc R U . . .
C36 C -0.1641(10) 0.6041(4) 0.7976(5) 0.0300(15) Uani 1 1 d . . . . .
H36 H -0.2277 0.5833 0.8283 0.036 Uiso 1 1 calc R U . . .
C37 C -0.2270(11) 0.6568(4) 0.7589(5) 0.0320(17) Uani 1 1 d . . . . .
H37 H -0.3332 0.6721 0.7630 0.038 Uiso 1 1 calc R U . . .
C38 C -0.1318(10) 0.6867(3) 0.7140(5) 0.0319(16) Uani 1 1 d . . . . .
H38 H -0.1745 0.7221 0.6865 0.038 Uiso 1 1 calc R U . . .
C39 C 0.0242(10) 0.6651(3) 0.7094(4) 0.0270(14) Uani 1 1 d . . . . .
H39 H 0.0888 0.6865 0.6798 0.032 Uiso 1 1 calc R U . . .
C40 C 0.3569(10) 0.5551(4) 0.8103(4) 0.0268(14) Uani 1 1 d . . . . .
H40A H 0.3533 0.5762 0.8582 0.040 Uiso 1 1 calc R U . . .
H40B H 0.3047 0.5152 0.8103 0.040 Uiso 1 1 calc R U . . .
H40C H 0.4736 0.5503 0.8059 0.040 Uiso 1 1 calc R U . . .
C41 C 0.0917(9) 0.6546(3) 0.2176(4) 0.0226(13) Uani 1 1 d . . . . .
C42 C 0.0436(9) 0.6255(3) 0.2857(4) 0.0201(12) Uani 1 1 d . . . . .
C43 C 0.0585(9) 0.6587(3) 0.3511(4) 0.0211(12) Uani 1 1 d . . . . .
H43 H 0.1058 0.6981 0.3541 0.025 Uiso 1 1 calc R U . . .
C44 C 0.0035(9) 0.6343(3) 0.4143(4) 0.0196(12) Uani 1 1 d . . . . .
C45 C -0.0612(8) 0.5759(3) 0.4150(4) 0.0192(12) Uani 1 1 d . . . . .
C46 C -0.1334(9) 0.5484(3) 0.4757(4) 0.0213(12) Uani 1 1 d . . . . .
C47 C -0.1867(9) 0.5822(3) 0.5321(4) 0.0205(12) Uani 1 1 d . . . . .
H47 H -0.1830 0.6251 0.5295 0.025 Uiso 1 1 calc R U . . .
C48 C -0.2455(8) 0.5553(3) 0.5925(4) 0.0199(12) Uani 1 1 d . . . . .
H48 H -0.2857 0.5797 0.6286 0.024 Uiso 1 1 calc R U . . .
C49 C -0.2445(9) 0.4936(3) 0.5991(4) 0.0198(12) Uani 1 1 d . . . . .
C50 C -0.2991(9) 0.4653(3) 0.6650(4) 0.0212(12) Uani 1 1 d . . . . .
C51 C -0.2089(9) 0.3664(3) 0.6261(4) 0.0219(13) Uani 1 1 d . . . . .
C52 C -0.1906(9) 0.3943(3) 0.5532(4) 0.0214(12) Uani 1 1 d . . . . .
C53 C -0.1472(9) 0.3576(3) 0.4972(4) 0.0198(12) Uani 1 1 d . . . . .
H53 H -0.1378 0.3151 0.5049 0.024 Uiso 1 1 calc R U . . .
C54 C -0.1172(8) 0.3830(3) 0.4297(4) 0.0180(11) Uani 1 1 d . . . . .
C55 C -0.1223(8) 0.4458(3) 0.4162(4) 0.0181(12) Uani 1 1 d . . . . .
C56 C -0.1026(8) 0.4762(3) 0.3453(4) 0.0174(11) Uani 1 1 d . . . . .
C57 C -0.1241(9) 0.4466(3) 0.2750(4) 0.0223(13) Uani 1 1 d . . . . .
H57 H -0.1666 0.4065 0.2711 0.027 Uiso 1 1 calc R U . . .
C58 C -0.0860(10) 0.4733(3) 0.2107(4) 0.0235(13) Uani 1 1 d . . . . .
H58 H -0.1029 0.4517 0.1636 0.028 Uiso 1 1 calc R U . . .
C59 C -0.0234(8) 0.5316(3) 0.2151(4) 0.0202(12) Uani 1 1 d . . . . .
C60 C 0.0325(9) 0.5580(3) 0.1484(4) 0.0206(12) Uani 1 1 d . . . . .
C61 C -0.0139(9) 0.5652(3) 0.2827(4) 0.0191(12) Uani 1 1 d . . . . .
C62 C -0.0579(8) 0.5396(3) 0.3484(4) 0.0170(11) Uani 1 1 d . . . . .
C63 C -0.1507(8) 0.4836(3) 0.4776(4) 0.0190(12) Uani 1 1 d . . . . .
C64 C -0.1951(8) 0.4575(3) 0.5430(4) 0.0183(11) Uani 1 1 d . . . . .
C65 C 0.1306(9) 0.6460(3) 0.0835(4) 0.0214(12) Uani 1 1 d . . . . .
H65 H 0.1551 0.6896 0.0958 0.026 Uiso 1 1 calc R U . . .
C66 C 0.2964(9) 0.6170(3) 0.0751(4) 0.0222(12) Uani 1 1 d . . . . .
C67 C 0.3097(9) 0.5780(3) 0.0171(4) 0.0245(13) Uani 1 1 d . . . . .
H67 H 0.2138 0.5689 -0.0217 0.029 Uiso 1 1 calc R U . . .
C68 C 0.4640(10) 0.5513(4) 0.0145(4) 0.0282(14) Uani 1 1 d . . . . .
H68 H 0.4721 0.5240 -0.0257 0.034 Uiso 1 1 calc R U . . .
C69 C 0.6043(11) 0.5647(4) 0.0706(5) 0.0319(16) Uani 1 1 d . . . . .
H69 H 0.7088 0.5465 0.0693 0.038 Uiso 1 1 calc R U . . .
C70 C 0.5914(10) 0.6049(4) 0.1286(5) 0.0316(16) Uani 1 1 d . . . . .
H70 H 0.6877 0.6144 0.1670 0.038 Uiso 1 1 calc R U . . .
C71 C 0.4387(10) 0.6314(4) 0.1312(4) 0.0281(15) Uani 1 1 d . . . . .
H71 H 0.4309 0.6591 0.1710 0.034 Uiso 1 1 calc R U . . .
C72 C -0.0110(10) 0.6445(4) 0.0126(4) 0.0305(16) Uani 1 1 d . . . . .
H72A H 0.0273 0.6624 -0.0309 0.046 Uiso 1 1 calc R U . . .
H72B H -0.0453 0.6025 0.0005 0.046 Uiso 1 1 calc R U . . .
H72C H -0.1063 0.6677 0.0225 0.046 Uiso 1 1 calc R U . . .
C73 C -0.2949(11) 0.3765(4) 0.7511(4) 0.0288(16) Uani 1 1 d . . . . .
H73 H -0.2580 0.3334 0.7510 0.035 Uiso 1 1 calc R U . . .
C74 C -0.1786(11) 0.4065(4) 0.8195(4) 0.0291(15) Uani 1 1 d . . . . .
C75 C -0.2374(13) 0.4325(4) 0.8800(5) 0.039(2) Uani 1 1 d . . . . .
H75 H -0.3543 0.4359 0.8771 0.047 Uiso 1 1 calc R U . . .
C76 C -0.1248(15) 0.4536(4) 0.9445(6) 0.045(2) Uani 1 1 d . . . . .
H76 H -0.1652 0.4714 0.9855 0.055 Uiso 1 1 calc R U . . .
C77 C 0.0455(14) 0.4488(4) 0.9493(5) 0.039(2) Uani 1 1 d . . . . .
H77 H 0.1215 0.4628 0.9939 0.047 Uiso 1 1 calc R U . . .
C78 C 0.1055(13) 0.4238(4) 0.8898(5) 0.0378(19) Uani 1 1 d . . . . .
H78 H 0.2225 0.4205 0.8928 0.045 Uiso 1 1 calc R U . . .
C79 C -0.0098(11) 0.4033(4) 0.8244(5) 0.0318(16) Uani 1 1 d . . . . .
H79 H 0.0307 0.3868 0.7826 0.038 Uiso 1 1 calc R U . . .
C80 C -0.4780(12) 0.3747(4) 0.7544(5) 0.038(2) Uani 1 1 d . . . . .
H80A H -0.4900 0.3568 0.8032 0.057 Uiso 1 1 calc R U . . .
H80B H -0.5231 0.4159 0.7503 0.057 Uiso 1 1 calc R U . . .
H80C H -0.5395 0.3502 0.7118 0.057 Uiso 1 1 calc R U . . .
N1 N 0.5137(8) 0.3138(3) 0.1421(3) 0.0218(11) Uani 1 1 d . . . . .
N2 N 0.2648(7) 0.5611(3) 0.6673(3) 0.0193(10) Uani 1 1 d . . . . .
N3 N 0.0781(7) 0.6190(3) 0.1520(3) 0.0204(10) Uani 1 1 d . . . . .
N4 N -0.2682(8) 0.4035(3) 0.6774(3) 0.0222(11) Uani 1 1 d . . . . .
O1 O 0.6010(8) 0.2327(2) 0.2198(3) 0.0281(11) Uani 1 1 d . . . . .
O2 O 0.4564(8) 0.4002(2) 0.0720(3) 0.0311(12) Uani 1 1 d . . . . .
O3 O 0.3895(8) 0.6447(2) 0.6283(3) 0.0283(11) Uani 1 1 d . . . . .
O4 O 0.1381(7) 0.4764(2) 0.6997(3) 0.0257(10) Uani 1 1 d . . . . .
O5 O 0.1382(8) 0.7067(2) 0.2190(3) 0.0283(11) Uani 1 1 d . . . . .
O6 O 0.0362(7) 0.5273(2) 0.0919(3) 0.0247(10) Uani 1 1 d . . . . .
O7 O -0.1742(8) 0.3133(2) 0.6405(3) 0.0311(12) Uani 1 1 d . . . . .
O8 O -0.3678(7) 0.4948(3) 0.7078(3) 0.0264(10) Uani 1 1 d . . . . .
Br1 Br 0.48423(11) 0.26344(3) 0.49699(4) 0.02843(17) Uani 1 1 d . . . . .
Br2 Br 0.50744(9) 0.62030(3) 0.35359(4) 0.02415(15) Uani 1 1 d . . . . .
Br3 Br 0.03857(11) 0.68910(3) 0.49877(4) 0.02864(17) Uani 1 1 d . . . . .
Br4 Br -0.04852(9) 0.32394(3) 0.36496(4) 0.02484(15) Uani 1 1 d . . . . .

loop_
_atom_site_aniso_label
_atom_site_aniso_U_11
_atom_site_aniso_U_22
_atom_site_aniso_U_33
_atom_site_aniso_U_23
_atom_site_aniso_U_13
_atom_site_aniso_U_12
C1S 0.031(4) 0.020(4) 0.053(6) 0.005(4) 0.017(4) 0.001(3)
Cl1 0.0485(16) 0.0339(14) 0.091(3) 0.0304(16) 0.0305(16) 0.0102(12)
Cl2 0.0509(16) 0.0482(18) 0.0602(19) -0.0158(15) 0.0036(13) -0.0052(14)
C1 0.026(3) 0.011(3) 0.025(3) 0.000(2) 0.008(2) -0.002(2)
C2 0.028(3) 0.009(3) 0.021(3) -0.001(2) 0.003(2) 0.001(2)
C3 0.029(3) 0.011(3) 0.027(3) 0.003(2) 0.005(3) 0.000(2)
C4 0.029(3) 0.008(2) 0.019(3) 0.003(2) 0.006(2) -0.003(2)
C5 0.023(3) 0.010(3) 0.020(3) 0.002(2) 0.002(2) -0.002(2)
C6 0.026(3) 0.008(2) 0.019(3) 0.001(2) 0.003(2) -0.002(2)
C7 0.025(3) 0.014(3) 0.019(3) -0.001(2) 0.002(2) -0.003(2)
C8 0.028(3) 0.013(3) 0.022(3) -0.001(2) 0.003(2) -0.003(2)
C9 0.023(3) 0.014(3) 0.021(3) -0.002(2) 0.002(2) 0.000(2)
C10 0.030(3) 0.012(3) 0.019(3) 0.001(2) 0.002(2) -0.002(2)
C11 0.026(3) 0.012(3) 0.022(3) 0.001(2) 0.006(2) -0.004(2)
C12 0.025(3) 0.010(3) 0.021(3) 0.000(2) 0.003(2) -0.003(2)
C13 0.028(3) 0.010(3) 0.024(3) -0.001(2) 0.010(2) 0.000(2)
C14 0.024(3) 0.010(2) 0.022(3) 0.003(2) 0.004(2) -0.003(2)
C15 0.024(3) 0.013(3) 0.020(3) 0.002(2) 0.003(2) 0.001(2)
C16 0.024(3) 0.006(2) 0.024(3) 0.001(2) 0.007(2) -0.003(2)
C17 0.031(3) 0.012(3) 0.020(3) 0.003(2) 0.004(2) 0.003(2)
C18 0.031(3) 0.013(3) 0.021(3) 0.003(2) 0.003(2) -0.002(2)
C19 0.023(3) 0.014(3) 0.021(3) 0.002(2) 0.003(2) -0.003(2)
C20 0.032(3) 0.018(3) 0.020(3) 0.000(2) 0.002(2) -0.001(3)
C21 0.024(3) 0.010(3) 0.024(3) -0.001(2) 0.003(2) -0.002(2)
C22 0.024(3) 0.008(2) 0.017(3) 0.001(2) 0.002(2) 0.000(2)
C23 0.024(3) 0.008(3) 0.022(3) 0.000(2) 0.001(2) -0.002(2)
C24 0.021(3) 0.011(2) 0.018(3) 0.001(2) 0.003(2) 0.002(2)
C25 0.032(3) 0.018(3) 0.022(3) -0.004(2) 0.006(3) -0.002(3)
C26 0.030(3) 0.013(3) 0.030(3) -0.002(3) 0.009(3) -0.001(3)
C27 0.035(4) 0.025(4) 0.030(4) 0.001(3) 0.012(3) 0.003(3)
C28 0.045(5) 0.023(4) 0.033(4) 0.005(3) 0.015(3) 0.004(3)
C29 0.036(4) 0.026(4) 0.052(5) 0.006(4) 0.017(4) -0.002(3)
C30 0.036(4) 0.054(6) 0.036(4) 0.001(4) 0.003(3) -0.010(4)
C31 0.037(4) 0.050(6) 0.027(4) 0.000(4) 0.004(3) -0.003(4)
C32 0.039(4) 0.020(3) 0.032(4) -0.007(3) 0.010(3) -0.008(3)
C33 0.029(3) 0.013(3) 0.021(3) -0.002(2) 0.003(2) 0.000(2)
C34 0.032(3) 0.010(3) 0.023(3) -0.004(2) 0.007(2) 0.002(2)
C35 0.037(4) 0.020(3) 0.022(3) 0.000(3) 0.005(3) 0.004(3)
C36 0.033(4) 0.028(4) 0.031(4) -0.002(3) 0.010(3) -0.008(3)
C37 0.034(4) 0.025(4) 0.035(4) -0.010(3) 0.004(3) 0.006(3)
C38 0.040(4) 0.014(3) 0.040(4) -0.001(3) 0.002(3) 0.007(3)
C39 0.037(4) 0.015(3) 0.028(3) -0.004(3) 0.004(3) 0.004(3)
C40 0.034(4) 0.023(3) 0.022(3) -0.002(3) 0.003(3) 0.006(3)
C41 0.029(3) 0.015(3) 0.023(3) 0.002(2) 0.004(2) 0.000(2)
C42 0.029(3) 0.012(3) 0.019(3) 0.000(2) 0.004(2) 0.001(2)
C43 0.031(3) 0.012(3) 0.021(3) -0.001(2) 0.006(2) -0.002(2)
C44 0.030(3) 0.012(3) 0.016(3) -0.002(2) 0.003(2) 0.000(2)
C45 0.022(3) 0.014(3) 0.020(3) 0.001(2) 0.003(2) 0.002(2)
C46 0.030(3) 0.012(3) 0.020(3) -0.001(2) 0.001(2) -0.002(2)
C47 0.028(3) 0.011(3) 0.024(3) 0.001(2) 0.010(2) -0.002(2)
C48 0.025(3) 0.012(3) 0.024(3) -0.002(2) 0.006(2) 0.001(2)
C49 0.025(3) 0.014(3) 0.019(3) 0.001(2) 0.002(2) -0.001(2)
C50 0.027(3) 0.013(3) 0.021(3) 0.001(2) 0.000(2) 0.001(2)
C51 0.030(3) 0.009(3) 0.025(3) 0.005(2) 0.002(2) 0.001(2)
C52 0.027(3) 0.012(3) 0.024(3) 0.000(2) 0.002(2) 0.003(2)
C53 0.024(3) 0.013(3) 0.023(3) 0.002(2) 0.008(2) -0.002(2)
C54 0.020(3) 0.012(3) 0.024(3) -0.003(2) 0.007(2) 0.002(2)
C55 0.023(3) 0.008(2) 0.023(3) 0.001(2) 0.004(2) -0.004(2)
C56 0.023(3) 0.007(2) 0.022(3) -0.003(2) 0.003(2) 0.001(2)
C57 0.028(3) 0.016(3) 0.023(3) -0.006(2) 0.005(2) 0.000(3)
C58 0.034(4) 0.017(3) 0.019(3) -0.003(2) 0.003(2) -0.001(3)
C59 0.022(3) 0.018(3) 0.020(3) -0.002(2) 0.004(2) 0.000(2)
C60 0.027(3) 0.015(3) 0.019(3) -0.001(2) 0.001(2) 0.001(2)
C61 0.025(3) 0.011(3) 0.020(3) 0.001(2) 0.002(2) -0.001(2)
C62 0.023(3) 0.006(2) 0.021(3) 0.000(2) 0.003(2) 0.000(2)
C63 0.025(3) 0.014(3) 0.016(3) 0.002(2) 0.002(2) -0.005(2)
C64 0.021(3) 0.013(3) 0.020(3) 0.000(2) 0.004(2) 0.001(2)
C65 0.029(3) 0.018(3) 0.018(3) 0.000(2) 0.006(2) 0.002(2)
C66 0.030(3) 0.015(3) 0.020(3) 0.005(2) 0.002(2) -0.002(3)
C67 0.031(3) 0.018(3) 0.023(3) 0.001(2) 0.003(2) 0.003(3)
C68 0.036(4) 0.026(3) 0.023(3) 0.002(3) 0.007(3) 0.002(3)
C69 0.035(4) 0.030(4) 0.030(4) 0.000(3) 0.003(3) 0.003(3)
C70 0.032(4) 0.033(4) 0.027(3) -0.004(3) 0.000(3) 0.002(3)
C71 0.034(4) 0.026(4) 0.023(3) 0.000(3) 0.003(3) -0.007(3)
C72 0.032(4) 0.031(4) 0.027(3) 0.006(3) 0.004(3) 0.000(3)
C73 0.042(4) 0.021(3) 0.022(3) 0.004(3) 0.005(3) -0.008(3)
C74 0.042(4) 0.021(3) 0.023(3) 0.006(3) 0.005(3) -0.001(3)
C75 0.052(5) 0.027(4) 0.032(4) -0.005(3) -0.002(4) 0.005(4)
C76 0.066(6) 0.030(4) 0.034(4) -0.009(4) -0.002(4) 0.013(4)
C77 0.061(6) 0.022(4) 0.029(4) -0.002(3) -0.002(4) -0.007(4)
C78 0.047(5) 0.027(4) 0.036(4) 0.007(3) 0.002(4) -0.011(4)
C79 0.047(4) 0.023(3) 0.025(3) 0.000(3) 0.007(3) -0.007(3)
C80 0.051(5) 0.039(5) 0.022(3) 0.009(3) 0.003(3) -0.015(4)
N1 0.030(3) 0.014(3) 0.021(2) -0.002(2) 0.005(2) 0.001(2)
N2 0.028(3) 0.011(2) 0.019(2) -0.0003(19) 0.0043(19) -0.001(2)
N3 0.028(3) 0.015(2) 0.018(2) 0.004(2) 0.0039(19) -0.003(2)
N4 0.033(3) 0.011(2) 0.021(3) 0.002(2) 0.003(2) -0.002(2)
O1 0.043(3) 0.013(2) 0.029(3) -0.0013(19) 0.011(2) 0.006(2)
O2 0.056(3) 0.018(2) 0.020(2) 0.0001(19) 0.010(2) 0.008(2)
O3 0.047(3) 0.013(2) 0.025(2) -0.0014(19) 0.010(2) -0.013(2)
O4 0.035(3) 0.017(2) 0.028(2) -0.001(2) 0.012(2) -0.005(2)
O5 0.047(3) 0.014(2) 0.026(2) 0.0012(19) 0.011(2) -0.007(2)
O6 0.032(3) 0.021(2) 0.020(2) -0.0029(19) 0.0043(18) -0.003(2)
O7 0.050(3) 0.011(2) 0.033(3) 0.006(2) 0.011(2) 0.006(2)
O8 0.035(3) 0.020(2) 0.023(2) 0.0027(19) 0.005(2) 0.000(2)
Br1 0.0448(4) 0.0133(3) 0.0282(3) 0.0036(2) 0.0100(3) 0.0065(3)
Br2 0.0355(4) 0.0133(3) 0.0236(3) 0.0024(2) 0.0063(2) -0.0045(3)
Br3 0.0463(4) 0.0151(3) 0.0251(3) -0.0035(3) 0.0091(3) -0.0084(3)
Br4 0.0347(4) 0.0124(3) 0.0272(3) -0.0037(2) 0.0061(3) 0.0014(3)

loop_
_atom_type_symbol
_atom_type_description
_atom_type_scat_dispersion_real
_atom_type_scat_dispersion_imag
_atom_type_scat_source
C C 0.0030 0.0020 'International Tables Vol C Tables 4.2.6.8 and 6.1.1.4'
H H 0.0000 0.0000 'International Tables Vol C Tables 4.2.6.8 and 6.1.1.4'
N N 0.0060 0.0030 'International Tables Vol C Tables 4.2.6.8 and 6.1.1.4'
O O 0.0100 0.0060 'International Tables Vol C Tables 4.2.6.8 and 6.1.1.4'
Br Br -0.2350 2.4060 'International Tables Vol C Tables 4.2.6.8 and 6.1.1.4'
Cl Cl 0.1484 0.1585 'International Tables Vol C Tables 4.2.6.8 and 6.1.1.4'

loop_
_geom_angle_atom_site_label_1
_geom_angle_atom_site_label_2
_geom_angle_atom_site_label_3
_geom_angle
_geom_angle_site_symmetry_1
_geom_angle_site_symmetry_3
_geom_angle_publ_flag
Cl1 C1S Cl2 111.3(6) . . ?
Cl1 C1S H1S1 109.4 . . ?
Cl2 C1S H1S1 109.4 . . ?
Cl1 C1S H1S2 109.4 . . ?
Cl2 C1S H1S2 109.4 . . ?
H1S1 C1S H1S2 108.0 . . ?
O1 C1 N1 121.9(7) . . ?
O1 C1 C2 121.3(6) . . ?
N1 C1 C2 116.8(6) . . ?
C3 C2 C21 120.2(6) . . ?
C3 C2 C1 118.8(6) . . ?
C21 C2 C1 120.7(6) . . ?
C2 C3 C4 119.5(6) . . ?
C2 C3 H3 120.2 . . ?
C4 C3 H3 120.2 . . ?
C5 C4 C3 123.9(6) . . ?
C5 C4 Br1 122.9(5) . . ?
C3 C4 Br1 113.0(5) . . ?
C4 C5 C22 116.4(6) . . ?
C4 C5 C6 127.1(6) . . ?
C22 C5 C6 116.5(6) . . ?
C7 C6 C23 118.2(6) . . ?
C7 C6 C5 123.2(6) . . ?
C23 C6 C5 118.6(6) . . ?
C6 C7 C8 121.6(6) . . ?
C6 C7 H7 119.2 . . ?
C8 C7 H7 119.2 . . ?
C9 C8 C7 120.7(7) . . ?
C9 C8 H8 119.7 . . ?
C7 C8 H8 119.7 . . ?
C8 C9 C24 119.5(6) . . ?
C8 C9 C10 120.9(6) . . ?
C24 C9 C10 119.6(6) . . ?
O4 C10 N2 121.1(6) . . ?
O4 C10 C9 120.4(6) . . ?
N2 C10 C9 118.5(6) . . ?
O3 C11 N2 122.8(7) . . ?
O3 C11 C12 120.7(6) . . ?
N2 C11 C12 116.4(6) . . ?
C13 C12 C24 119.4(6) . . ?
C13 C12 C11 118.5(6) . . ?
C24 C12 C11 121.7(6) . . ?
C12 C13 C14 120.6(6) . . ?
C12 C13 H13 119.7 . . ?
C14 C13 H13 119.7 . . ?
C13 C14 C15 123.0(6) . . ?
C13 C14 Br2 112.1(5) . . ?
C15 C14 Br2 124.7(5) . . ?
C14 C15 C23 115.5(6) . . ?
C14 C15 C16 127.4(6) . . ?
C23 C15 C16 117.1(6) . . ?
C17 C16 C22 117.9(6) . . ?
C17 C16 C15 123.5(6) . . ?
C22 C16 C15 118.6(6) . . ?
C18 C17 C16 122.7(6) . . ?
C18 C17 H17 118.7 . . ?
C16 C17 H17 118.7 . . ?
C19 C18 C17 119.6(6) . . ?
C19 C18 H18 120.2 . . ?
C17 C18 H18 120.2 . . ?
C18 C19 C21 120.4(7) . . ?
C18 C19 C20 119.2(6) . . ?
C21 C19 C20 120.5(6) . . ?
O2 C20 N1 120.6(7) . . ?
O2 C20 C19 122.3(7) . . ?
N1 C20 C19 117.2(6) . . ?
C19 C21 C2 119.9(6) . . ?
C19 C21 C22 120.3(6) . . ?
C2 C21 C22 119.7(6) . . ?
C21 C22 C16 118.2(6) . . ?
C21 C22 C5 119.6(6) . . ?
C16 C22 C5 122.1(6) . . ?
C24 C23 C6 118.1(6) . . ?
C24 C23 C15 120.4(6) . . ?
C6 C23 C15 121.5(6) . . ?
C12 C24 C9 118.9(6) . . ?
C12 C24 C23 120.3(6) . . ?
C9 C24 C23 120.9(6) . . ?
N1 C25 C26 111.6(6) . . ?
N1 C25 C32 114.3(6) . . ?
C26 C25 C32 112.9(6) . . ?
N1 C25 H25 105.7 . . ?
C26 C25 H25 105.7 . . ?
C32 C25 H25 105.7 . . ?
C31 C26 C27 118.0(7) . . ?
C31 C26 C25 123.9(7) . . ?
C27 C26 C25 118.1(7) . . ?
C28 C27 C26 120.9(8) . . ?
C28 C27 H27 119.6 . . ?
C26 C27 H27 119.6 . . ?
C29 C28 C27 120.6(8) . . ?
C29 C28 H28 119.7 . . ?
C27 C28 H28 119.7 . . ?
C28 C29 C30 119.5(8) . . ?
C28 C29 H29 120.3 . . ?
C30 C29 H29 120.3 . . ?
C31 C30 C29 119.6(8) . . ?
C31 C30 H30 120.2 . . ?
C29 C30 H30 120.2 . . ?
C30 C31 C26 121.3(8) . . ?
C30 C31 H31 119.3 . . ?
C26 C31 H31 119.3 . . ?
C25 C32 H32A 109.5 . . ?
C25 C32 H32B 109.5 . . ?
H32A C32 H32B 109.5 . . ?
C25 C32 H32C 109.5 . . ?
H32A C32 H32C 109.5 . . ?
H32B C32 H32C 109.5 . . ?
N2 C33 C34 112.2(5) . . ?
N2 C33 C40 111.2(6) . . ?
C34 C33 C40 115.8(6) . . ?
N2 C33 H33 105.5 . . ?
C34 C33 H33 105.5 . . ?
C40 C33 H33 105.5 . . ?
C35 C34 C39 118.7(7) . . ?
C35 C34 C33 122.5(6) . . ?
C39 C34 C33 118.7(7) . . ?
C34 C35 C36 120.5(7) . . ?
C34 C35 H35 119.8 . . ?
C36 C35 H35 119.8 . . ?
C37 C36 C35 120.2(8) . . ?
C37 C36 H36 119.9 . . ?
C35 C36 H36 119.9 . . ?
C36 C37 C38 119.1(8) . . ?
C36 C37 H37 120.5 . . ?
C38 C37 H37 120.5 . . ?
C39 C38 C37 120.5(7) . . ?
C39 C38 H38 119.8 . . ?
C37 C38 H38 119.8 . . ?
C38 C39 C34 121.1(8) . . ?
C38 C39 H39 119.5 . . ?
C34 C39 H39 119.5 . . ?
C33 C40 H40A 109.5 . . ?
C33 C40 H40B 109.5 . . ?
H40A C40 H40B 109.5 . . ?
C33 C40 H40C 109.5 . . ?
H40A C40 H40C 109.5 . . ?
H40B C40 H40C 109.5 . . ?
O5 C41 N3 121.4(7) . . ?
O5 C41 C42 121.8(7) . . ?
N3 C41 C42 116.8(6) . . ?
C43 C42 C61 120.6(6) . . ?
C43 C42 C41 118.2(6) . . ?
C61 C42 C41 121.2(6) . . ?
C42 C43 C44 119.6(6) . . ?
C42 C43 H43 120.2 . . ?
C44 C43 H43 120.2 . . ?
C45 C44 C43 123.3(6) . . ?
C45 C44 Br3 125.0(5) . . ?
C43 C44 Br3 111.6(5) . . ?
C44 C45 C62 115.7(6) . . ?
C44 C45 C46 126.9(6) . . ?
C62 C45 C46 117.4(6) . . ?
C47 C46 C63 117.9(6) . . ?
C47 C46 C45 123.1(6) . . ?
C63 C46 C45 119.0(6) . . ?
C46 C47 C48 122.6(6) . . ?
C46 C47 H47 118.7 . . ?
C48 C47 H47 118.7 . . ?
C49 C48 C47 119.4(6) . . ?
C49 C48 H48 120.3 . . ?
C47 C48 H48 120.3 . . ?
C48 C49 C64 120.2(6) . . ?
C48 C49 C50 119.4(6) . . ?
C64 C49 C50 120.4(6) . . ?
O8 C50 N4 120.9(7) . . ?
O8 C50 C49 121.6(6) . . ?
N4 C50 C49 117.5(6) . . ?
O7 C51 N4 121.8(7) . . ?
O7 C51 C52 121.6(7) . . ?
N4 C51 C52 116.5(6) . . ?
C53 C52 C64 119.4(6) . . ?
C53 C52 C51 118.6(6) . . ?
C64 C52 C51 121.6(6) . . ?
C52 C53 C54 120.2(6) . . ?
C52 C53 H53 119.9 . . ?
C54 C53 H53 119.9 . . ?
C53 C54 C55 122.7(6) . . ?
C53 C54 Br4 112.1(5) . . ?
C55 C54 Br4 125.0(5) . . ?
C54 C55 C63 116.5(6) . . ?
C54 C55 C56 126.4(6) . . ?
C63 C55 C56 117.1(6) . . ?
C57 C56 C62 118.2(6) . . ?
C57 C56 C55 122.9(6) . . ?
C62 C56 C55 118.9(6) . . ?
C58 C57 C56 122.6(7) . . ?
C58 C57 H57 118.7 . . ?
C56 C57 H57 118.7 . . ?
C59 C58 C57 119.8(6) . . ?
C59 C58 H58 120.1 . . ?
C57 C58 H58 120.1 . . ?
C58 C59 C61 119.6(6) . . ?
C58 C59 C60 119.7(6) . . ?
C61 C59 C60 120.8(6) . . ?
O6 C60 N3 121.4(7) . . ?
O6 C60 C59 120.7(6) . . ?
N3 C60 C59 117.9(6) . . ?
C59 C61 C42 119.2(6) . . ?
C59 C61 C62 121.5(6) . . ?
C42 C61 C62 119.3(6) . . ?
C61 C62 C45 120.9(6) . . ?
C61 C62 C56 117.6(6) . . ?
C45 C62 C56 121.5(6) . . ?
C64 C63 C55 120.1(6) . . ?
C64 C63 C46 118.0(6) . . ?
C55 C63 C46 121.9(6) . . ?
C49 C64 C52 118.5(6) . . ?
C49 C64 C63 121.1(6) . . ?
C52 C64 C63 120.4(6) . . ?
N3 C65 C72 111.6(6) . . ?
N3 C65 C66 109.0(5) . . ?
C72 C65 C66 116.2(6) . . ?
N3 C65 H65 106.5 . . ?
C72 C65 H65 106.5 . . ?
C66 C65 H65 106.5 . . ?
C67 C66 C71 119.6(7) . . ?
C67 C66 C65 123.4(6) . . ?
C71 C66 C65 117.0(6) . . ?
C66 C67 C68 120.4(7) . . ?
C66 C67 H67 119.8 . . ?
C68 C67 H67 119.8 . . ?
C69 C68 C67 120.0(7) . . ?
C69 C68 H68 120.0 . . ?
C67 C68 H68 120.0 . . ?
C70 C69 C68 119.6(8) . . ?
C70 C69 H69 120.2 . . ?
C68 C69 H69 120.2 . . ?
C69 C70 C71 120.5(7) . . ?
C69 C70 H70 119.7 . . ?
C71 C70 H70 119.7 . . ?
C70 C71 C66 119.8(7) . . ?
C70 C71 H71 120.1 . . ?
C66 C71 H71 120.1 . . ?
C65 C72 H72A 109.5 . . ?
C65 C72 H72B 109.5 . . ?
H72A C72 H72B 109.5 . . ?
C65 C72 H72C 109.5 . . ?
H72A C72 H72C 109.5 . . ?
H72B C72 H72C 109.5 . . ?
N4 C73 C80 112.0(6) . . ?
N4 C73 C74 110.2(6) . . ?
C80 C73 C74 115.7(7) . . ?
N4 C73 H73 106.1 . . ?
C80 C73 H73 106.1 . . ?
C74 C73 H73 106.1 . . ?
C79 C74 C75 118.9(8) . . ?
C79 C74 C73 118.4(8) . . ?
C75 C74 C73 122.5(8) . . ?
C76 C75 C74 120.0(10) . . ?
C76 C75 H75 120.0 . . ?
C74 C75 H75 120.0 . . ?
C77 C76 C75 120.5(10) . . ?
C77 C76 H76 119.8 . . ?
C75 C76 H76 119.8 . . ?
C78 C77 C76 120.3(8) . . ?
C78 C77 H77 119.9 . . ?
C76 C77 H77 119.9 . . ?
C77 C78 C79 118.8(9) . . ?
C77 C78 H78 120.6 . . ?
C79 C78 H78 120.6 . . ?
C74 C79 C78 121.6(9) . . ?
C74 C79 H79 119.2 . . ?
C78 C79 H79 119.2 . . ?
C73 C80 H80A 109.5 . . ?
C73 C80 H80B 109.5 . . ?
H80A C80 H80B 109.5 . . ?
C73 C80 H80C 109.5 . . ?
H80A C80 H80C 109.5 . . ?
H80B C80 H80C 109.5 . . ?
C1 N1 C20 123.9(6) . . ?
C1 N1 C25 120.3(6) . . ?
C20 N1 C25 115.6(6) . . ?
C10 N2 C11 123.4(6) . . ?
C10 N2 C33 120.2(6) . . ?
C11 N2 C33 116.2(5) . . ?
C41 N3 C60 123.8(6) . . ?
C41 N3 C65 118.2(6) . . ?
C60 N3 C65 117.7(6) . . ?
C51 N4 C50 123.4(6) . . ?
C51 N4 C73 118.5(6) . . ?
C50 N4 C73 118.1(6) . . ?

loop_
_geom_bond_atom_site_label_1
_geom_bond_atom_site_label_2
_geom_bond_distance
_geom_bond_site_symmetry_2
_geom_bond_publ_flag
C1S Cl1 1.773(10) . ?
C1S Cl2 1.774(12) . ?
C1S H1S1 0.9900 . ?
C1S H1S2 0.9900 . ?
C1 O1 1.210(8) . ?
C1 N1 1.401(9) . ?
C1 C2 1.489(9) . ?
C2 C3 1.365(9) . ?
C2 C21 1.413(9) . ?
C3 C4 1.391(10) . ?
C3 H3 0.9500 . ?
C4 C5 1.390(9) . ?
C4 Br1 1.924(6) . ?
C5 C22 1.435(9) . ?
C5 C6 1.476(10) . ?
C6 C7 1.398(9) . ?
C6 C23 1.432(9) . ?
C7 C8 1.401(10) . ?
C7 H7 0.9500 . ?
C8 C9 1.360(9) . ?
C8 H8 0.9500 . ?
C9 C24 1.415(9) . ?
C9 C10 1.483(9) . ?
C10 O4 1.228(9) . ?
C10 N2 1.381(8) . ?
C11 O3 1.211(8) . ?
C11 N2 1.393(9) . ?
C11 C12 1.488(9) . ?
C12 C13 1.380(9) . ?
C12 C24 1.392(9) . ?
C13 C14 1.396(9) . ?
C13 H13 0.9500 . ?
C14 C15 1.401(9) . ?
C14 Br2 1.907(7) . ?
C15 C23 1.446(9) . ?
C15 C16 1.464(9) . ?
C16 C17 1.403(9) . ?
C16 C22 1.433(8) . ?
C17 C18 1.389(10) . ?
C17 H17 0.9500 . ?
C18 C19 1.375(9) . ?
C18 H18 0.9500 . ?
C19 C21 1.410(9) . ?
C19 C20 1.493(10) . ?
C20 O2 1.207(9) . ?
C20 N1 1.409(9) . ?
C21 C22 1.428(9) . ?
C23 C24 1.421(9) . ?
C25 N1 1.492(9) . ?
C25 C26 1.526(10) . ?
C25 C32 1.529(11) . ?
C25 H25 1.0000 . ?
C26 C31 1.393(11) . ?
C26 C27 1.400(10) . ?
C27 C28 1.377(12) . ?
C27 H27 0.9500 . ?
C28 C29 1.376(13) . ?
C28 H28 0.9500 . ?
C29 C30 1.404(13) . ?
C29 H29 0.9500 . ?
C30 C31 1.379(13) . ?
C30 H30 0.9500 . ?
C31 H31 0.9500 . ?
C32 H32A 0.9800 . ?
C32 H32B 0.9800 . ?
C32 H32C 0.9800 . ?
C33 N2 1.506(9) . ?
C33 C34 1.513(10) . ?
C33 C40 1.526(10) . ?
C33 H33 1.0000 . ?
C34 C35 1.394(11) . ?
C34 C39 1.394(10) . ?
C35 C36 1.402(11) . ?
C35 H35 0.9500 . ?
C36 C37 1.395(12) . ?
C36 H36 0.9500 . ?
C37 C38 1.396(13) . ?
C37 H37 0.9500 . ?
C38 C39 1.381(11) . ?
C38 H38 0.9500 . ?
C39 H39 0.9500 . ?
C40 H40A 0.9800 . ?
C40 H40B 0.9800 . ?
C40 H40C 0.9800 . ?
C41 O5 1.211(9) . ?
C41 N3 1.394(9) . ?
C41 C42 1.497(10) . ?
C42 C43 1.362(9) . ?
C42 C61 1.411(9) . ?
C43 C44 1.406(9) . ?
C43 H43 0.9500 . ?
C44 C45 1.396(9) . ?
C44 Br3 1.906(6) . ?
C45 C62 1.438(9) . ?
C45 C46 1.470(10) . ?
C46 C47 1.395(10) . ?
C46 C63 1.440(9) . ?
C47 C48 1.402(9) . ?
C47 H47 0.9500 . ?
C48 C49 1.369(9) . ?
C48 H48 0.9500 . ?
C49 C64 1.404(10) . ?
C49 C50 1.482(10) . ?
C50 O8 1.228(9) . ?
C50 N4 1.396(9) . ?
C51 O7 1.220(8) . ?
C51 N4 1.391(10) . ?
C51 C52 1.476(10) . ?
C52 C53 1.389(10) . ?
C52 C64 1.407(9) . ?
C53 C54 1.396(9) . ?
C53 H53 0.9500 . ?
C54 C55 1.406(9) . ?
C54 Br4 1.906(6) . ?
C55 C63 1.436(10) . ?
C55 C56 1.471(9) . ?
C56 C57 1.390(9) . ?
C56 C62 1.446(9) . ?
C57 C58 1.384(10) . ?
C57 H57 0.9500 . ?
C58 C59 1.382(10) . ?
C58 H58 0.9500 . ?
C59 C61 1.404(9) . ?
C59 C60 1.482(10) . ?
C60 O6 1.219(8) . ?
C60 N3 1.396(9) . ?
C61 C62 1.414(9) . ?
C63 C64 1.416(9) . ?
C65 N3 1.502(9) . ?
C65 C72 1.522(10) . ?
C65 C66 1.535(10) . ?
C65 H65 1.0000 . ?
C66 C67 1.370(10) . ?
C66 C71 1.400(10) . ?
C67 C68 1.403(11) . ?
C67 H67 0.9500 . ?
C68 C69 1.384(11) . ?
C68 H68 0.9500 . ?
C69 C70 1.383(12) . ?
C69 H69 0.9500 . ?
C70 C71 1.390(12) . ?
C70 H70 0.9500 . ?
C71 H71 0.9500 . ?
C72 H72A 0.9800 . ?
C72 H72B 0.9800 . ?
C72 H72C 0.9800 . ?
C73 N4 1.501(10) . ?
C73 C80 1.513(13) . ?
C73 C74 1.529(11) . ?
C73 H73 1.0000 . ?
C74 C79 1.367(13) . ?
C74 C75 1.395(13) . ?
C75 C76 1.391(13) . ?
C75 H75 0.9500 . ?
C76 C77 1.382(16) . ?
C76 H76 0.9500 . ?
C77 C78 1.376(14) . ?
C77 H77 0.9500 . ?
C78 C79 1.409(12) . ?
C78 H78 0.9500 . ?
C79 H79 0.9500 . ?
C80 H80A 0.9800 . ?
C80 H80B 0.9800 . ?
C80 H80C 0.9800 . ?
